data_7154270
loop_
_publ_author_name
'Bakthadoss, M.'
'Kannan, D.'
'Srinivasan, J.'
'Vinayagam, V.'

_publ_section_title
;
 Highly regio- and diastereo-selective synthesis of novel tri- and
 tetra-cyclic perhydroquinoline architectures via an intramolecular [3 +
 2] cycloaddition reaction.
;
_journal_issue 10
_journal_name_full 'Organic &amp; biomolecular chemistry'
_journal_page_first 2870
_journal_page_last 2874
_journal_paper_doi 10.1039/c4ob02203c
_journal_volume 13
_journal_year 2015
_chemical_formula_sum 'C28 H24 N2 O3'
_chemical_formula_weight 436.49
_chemical_name_systematic
;
?
;
_space_group_IT_number 14
_symmetry_space_group_name_Hall '-P 2ybc'
_symmetry_space_group_name_H-M 'P 1 21/c 1'
_atom_sites_solution_hydrogens geom
_atom_sites_solution_primary direct
_atom_sites_solution_secondary difmap
_audit_block_doi 10.5517/ccwz948
_audit_creation_method SHELXL-97
_audit_update_record
;
2011-07-08 deposited with the CCDC.
2014-12-22 downloaded from the CCDC.
;
_cell_angle_alpha 90.00
_cell_angle_beta 103.625(2)
_cell_angle_gamma 90.00
_cell_formula_units_Z 4
_cell_length_a 11.0752(3)
_cell_length_b 10.8473(2)
_cell_length_c 18.1152(4)
_cell_measurement_temperature 293(2)
_cell_volume 2115.04(9)
_computing_structure_refinement 'SHELXL-97 (Sheldrick, 1997)'
_diffrn_ambient_temperature 293(2)
_diffrn_measured_fraction_theta_full 0.995
_diffrn_measured_fraction_theta_max 0.995
_diffrn_radiation_monochromator graphite
_diffrn_radiation_source 'fine-focus sealed tube'
_diffrn_radiation_type MoK\a
_diffrn_radiation_wavelength 0.71073
_diffrn_reflns_av_R_equivalents 0.0380
_diffrn_reflns_av_sigmaI/netI 0.0446
_diffrn_reflns_limit_h_max 13
_diffrn_reflns_limit_h_min -14
_diffrn_reflns_limit_k_max 13
_diffrn_reflns_limit_k_min -14
_diffrn_reflns_limit_l_max 24
_diffrn_reflns_limit_l_min -24
_diffrn_reflns_number 20021
_diffrn_reflns_theta_full 28.36
_diffrn_reflns_theta_max 28.36
_diffrn_reflns_theta_min 1.89
_exptl_absorpt_coefficient_mu 0.090
_exptl_absorpt_correction_type none
_exptl_crystal_density_diffrn 1.371
_exptl_crystal_density_method 'not measured'
_exptl_crystal_F_000 920
_refine_diff_density_max 0.233
_refine_diff_density_min -0.224
_refine_diff_density_rms 0.039
_refine_ls_extinction_method none
_refine_ls_goodness_of_fit_ref 1.014
_refine_ls_hydrogen_treatment mixed
_refine_ls_matrix_type full
_refine_ls_number_parameters 298
_refine_ls_number_reflns 5270
_refine_ls_number_restraints 0
_refine_ls_restrained_S_all 1.014
_refine_ls_R_factor_all 0.0868
_refine_ls_R_factor_gt 0.0447
_refine_ls_shift/su_max 0.000
_refine_ls_shift/su_mean 0.000
_refine_ls_structure_factor_coef Fsqd
_refine_ls_weighting_details 'calc w=1/[\s^2^(Fo^2^)+(0.0513P)^2^+0.2681P] where P=(Fo^2^+2Fc^2^)/3'
_refine_ls_weighting_scheme calc
_refine_ls_wR_factor_gt 0.0997
_refine_ls_wR_factor_ref 0.1184
_reflns_number_gt 3272
_reflns_number_total 5270
_reflns_threshold_expression >2sigma(I)
_cod_data_source_file c4ob02203c2.cif
_cod_data_source_block final
_cod_depositor_comments 'Adding full bibliography for 7154269--7154271.cif.'
_cod_original_cell_volume 2115.04(8)
_cod_database_code 7154270

loop_
_symmetry_equiv_pos_as_xyz
'x, y, z'
'-x, y+1/2, -z+1/2'
'-x, -y, -z'
'x, -y-1/2, z-1/2'

loop_
_atom_site_label
_atom_site_type_symbol
_atom_site_fract_x
_atom_site_fract_y
_atom_site_fract_z
_atom_site_U_iso_or_equiv
_atom_site_adp_type
_atom_site_occupancy
_atom_site_symmetry_multiplicity
_atom_site_calc_flag
_atom_site_refinement_flags
C1 C 0.94204(14) 0.32582(14) 0.12636(9) 0.0370(4) Uani 1 1 d .
C2 C 0.99338(16) 0.35009(17) 0.20177(10) 0.0500(4) Uani 1 1 d .
H2 H 1.0504 0.4136 0.2162 0.060 Uiso 1 1 calc R
C3 C 0.95762(17) 0.27721(18) 0.25555(10) 0.0525(5) Uani 1 1 d .
H3 H 0.9915 0.2913 0.3069 0.063 Uiso 1 1 calc R
C4 C 0.87236(17) 0.18401(16) 0.23382(9) 0.0479(4) Uani 1 1 d .
H4 H 0.8494 0.1356 0.2706 0.057 Uiso 1 1 calc R
C5 C 0.82045(15) 0.16152(15) 0.15776(9) 0.0410(4) Uani 1 1 d .
H5 H 0.7624 0.0988 0.1436 0.049 Uiso 1 1 calc R
C6 C 0.85517(14) 0.23257(13) 0.10274(8) 0.0330(3) Uani 1 1 d .
C7 C 0.81455(14) 0.23446(12) 0.01629(8) 0.0312(3) Uani 1 1 d .
C8 C 0.89388(14) 0.34383(13) -0.00240(9) 0.0353(4) Uani 1 1 d .
C9 C 0.66811(13) 0.25211(12) -0.02233(8) 0.0301(3) Uani 1 1 d .
C10 C 0.64335(14) 0.15097(13) -0.08479(8) 0.0319(3) Uani 1 1 d .
H10 H 0.6189 0.0769 -0.0609 0.038 Uiso 1 1 calc R
C11 C 0.77264(14) 0.12397(13) -0.09797(9) 0.0345(4) Uani 1 1 d .
H11 H 0.7969 0.1866 -0.1307 0.041 Uiso 1 1 calc R
C12 C 0.78852(17) -0.00565(14) -0.12690(10) 0.0458(4) Uani 1 1 d .
H12A H 0.7129 -0.0332 -0.1618 0.055 Uiso 1 1 calc R
H12B H 0.8562 -0.0084 -0.1525 0.055 Uiso 1 1 calc R
C13 C 0.81755(18) -0.08489(15) -0.05536(10) 0.0531(5) Uani 1 1 d .
H13A H 0.8907 -0.1350 -0.0537 0.064 Uiso 1 1 calc R
H13B H 0.7483 -0.1390 -0.0543 0.064 Uiso 1 1 calc R
C14 C 0.84037(16) 0.00367(13) 0.01193(9) 0.0430(4) Uani 1 1 d .
H14A H 0.7706 0.0035 0.0358 0.052 Uiso 1 1 calc R
H14B H 0.9149 -0.0189 0.0495 0.052 Uiso 1 1 calc R
C15 C 0.54307(14) 0.17205(13) -0.15594(8) 0.0347(4) Uani 1 1 d .
C16 C 0.43686(17) 0.10201(15) -0.16771(11) 0.0545(5) Uani 1 1 d .
H16 H 0.4259 0.0474 -0.1303 0.065 Uiso 1 1 calc R
C17 C 0.3458(2) 0.11169(18) -0.23462(13) 0.0751(7) Uani 1 1 d .
H17 H 0.2751 0.0627 -0.2418 0.090 Uiso 1 1 calc R
C18 C 0.3586(2) 0.19170(18) -0.28982(11) 0.0660(6) Uani 1 1 d .
H18 H 0.2968 0.1980 -0.3344 0.079 Uiso 1 1 calc R
C19 C 0.4628(2) 0.26278(18) -0.27950(10) 0.0560(5) Uani 1 1 d .
H19 H 0.4720 0.3183 -0.3169 0.067 Uiso 1 1 calc R
C20 C 0.55494(17) 0.25240(16) -0.21343(9) 0.0459(4) Uani 1 1 d .
H20 H 0.6263 0.3002 -0.2074 0.055 Uiso 1 1 calc R
C21 C 0.63305(15) 0.38439(13) -0.05079(8) 0.0361(4) Uani 1 1 d .
H21A H 0.6783 0.4073 -0.0885 0.043 Uiso 1 1 calc R
H21B H 0.5448 0.3890 -0.0741 0.043 Uiso 1 1 calc R
C22 C 0.59011(14) 0.22630(14) 0.03510(8) 0.0360(4) Uani 1 1 d .
C23 C 0.66522(15) 0.47058(13) 0.01575(9) 0.0381(4) Uani 1 1 d .
C24 C 0.64345(15) 0.42905(14) 0.08361(9) 0.0393(4) Uani 1 1 d .
C25 C 0.67621(17) 0.49490(17) 0.15018(10) 0.0516(5) Uani 1 1 d .
H25 H 0.6609 0.4639 0.1950 0.062 Uiso 1 1 calc R
C26 C 0.7320(2) 0.60759(18) 0.14891(12) 0.0643(6) Uani 1 1 d .
H26 H 0.7558 0.6534 0.1934 0.077 Uiso 1 1 calc R
C27 C 0.7530(2) 0.65307(17) 0.08191(12) 0.0678(6) Uani 1 1 d .
H27 H 0.7894 0.7302 0.0812 0.081 Uiso 1 1 calc R
C28 C 0.72006(18) 0.58473(15) 0.01603(10) 0.0531(5) Uani 1 1 d .
H28 H 0.7351 0.6160 -0.0288 0.064 Uiso 1 1 calc R
N1 N 0.96422(12) 0.38759(12) 0.06335(7) 0.0418(3) Uani 1 1 d .
H1 H 1.0167 0.4468 0.0661 0.050 Uiso 1 1 calc R
N2 N 0.85492(11) 0.12657(10) -0.02131(7) 0.0349(3) Uani 1 1 d .
O1 O 0.89551(11) 0.38302(10) -0.06553(6) 0.0458(3) Uani 1 1 d .
O2 O 0.53422(12) 0.13338(11) 0.03960(7) 0.0527(3) Uani 1 1 d .
O3 O 0.58260(10) 0.31720(10) 0.08553(6) 0.0435(3) Uani 1 1 d .

loop_
_atom_site_aniso_label
_atom_site_aniso_U_11
_atom_site_aniso_U_22
_atom_site_aniso_U_33
_atom_site_aniso_U_23
_atom_site_aniso_U_13
_atom_site_aniso_U_12
C1 0.0319(9) 0.0365(8) 0.0404(9) -0.0018(7) 0.0042(7) -0.0001(7)
C2 0.0412(10) 0.0570(11) 0.0468(10) -0.0094(9) 0.0004(8) -0.0089(8)
C3 0.0490(11) 0.0664(12) 0.0367(9) -0.0038(9) -0.0010(8) 0.0035(9)
C4 0.0503(11) 0.0534(10) 0.0375(9) 0.0084(8) 0.0053(8) 0.0060(9)
C5 0.0424(10) 0.0387(9) 0.0391(9) 0.0056(7) 0.0039(8) -0.0023(7)
C6 0.0304(8) 0.0315(7) 0.0347(8) 0.0011(6) 0.0025(7) 0.0004(6)
C7 0.0317(8) 0.0266(7) 0.0351(8) 0.0002(6) 0.0074(7) -0.0028(6)
C8 0.0330(9) 0.0326(8) 0.0414(9) -0.0019(7) 0.0106(7) -0.0040(6)
C9 0.0300(8) 0.0295(7) 0.0302(7) 0.0014(6) 0.0058(6) -0.0010(6)
C10 0.0329(8) 0.0291(7) 0.0319(8) 0.0011(6) 0.0042(7) -0.0024(6)
C11 0.0360(9) 0.0319(8) 0.0346(8) -0.0017(6) 0.0064(7) -0.0004(7)
C12 0.0470(11) 0.0389(9) 0.0504(10) -0.0091(8) 0.0097(8) 0.0017(8)
C13 0.0579(12) 0.0341(9) 0.0611(12) -0.0058(8) 0.0018(10) 0.0045(8)
C14 0.0442(10) 0.0313(8) 0.0484(10) 0.0031(7) 0.0005(8) 0.0027(7)
C15 0.0378(9) 0.0317(8) 0.0328(8) -0.0019(6) 0.0046(7) 0.0026(7)
C16 0.0477(11) 0.0419(9) 0.0616(12) 0.0119(8) -0.0114(9) -0.0095(8)
C17 0.0617(14) 0.0515(11) 0.0881(17) 0.0062(11) -0.0309(12) -0.0122(10)
C18 0.0760(15) 0.0563(12) 0.0475(11) -0.0070(9) -0.0217(11) 0.0142(11)
C19 0.0707(14) 0.0654(12) 0.0319(9) 0.0080(8) 0.0118(9) 0.0237(11)
C20 0.0454(10) 0.0568(10) 0.0367(9) 0.0064(8) 0.0123(8) 0.0049(8)
C21 0.0406(9) 0.0320(8) 0.0348(8) 0.0027(6) 0.0067(7) 0.0039(7)
C22 0.0348(9) 0.0389(9) 0.0333(8) 0.0033(7) 0.0063(7) 0.0007(7)
C23 0.0405(10) 0.0317(8) 0.0392(9) 0.0007(7) 0.0035(7) 0.0083(7)
C24 0.0375(9) 0.0373(8) 0.0422(9) -0.0016(7) 0.0074(8) 0.0079(7)
C25 0.0594(12) 0.0537(11) 0.0408(10) -0.0055(8) 0.0099(9) 0.0090(9)
C26 0.0815(15) 0.0533(12) 0.0513(12) -0.0174(9) 0.0020(11) 0.0031(11)
C27 0.0908(17) 0.0377(10) 0.0696(14) -0.0101(9) 0.0085(12) -0.0072(10)
C28 0.0725(13) 0.0342(9) 0.0501(11) 0.0033(8) 0.0097(10) -0.0005(9)
N1 0.0396(8) 0.0406(7) 0.0446(8) -0.0031(6) 0.0087(7) -0.0159(6)
N2 0.0331(7) 0.0298(6) 0.0398(7) -0.0027(5) 0.0048(6) -0.0004(5)
O1 0.0535(8) 0.0443(6) 0.0421(7) 0.0002(5) 0.0165(6) -0.0153(5)
O2 0.0592(8) 0.0498(7) 0.0537(8) 0.0025(6) 0.0222(7) -0.0167(6)
O3 0.0462(7) 0.0472(7) 0.0411(6) -0.0032(5) 0.0181(5) -0.0018(5)

loop_
_atom_type_symbol
_atom_type_description
_atom_type_scat_dispersion_real
_atom_type_scat_dispersion_imag
_atom_type_scat_source
C C 0.0033 0.0016 'International Tables Vol C Tables 4.2.6.8 and 6.1.1.4'
H H 0.0000 0.0000 'International Tables Vol C Tables 4.2.6.8 and 6.1.1.4'
N N 0.0061 0.0033 'International Tables Vol C Tables 4.2.6.8 and 6.1.1.4'
O O 0.0106 0.0060 'International Tables Vol C Tables 4.2.6.8 and 6.1.1.4'

loop_
_citation_id
_citation_doi
_citation_year
1 10.1055/s-0031-1289704 2012

loop_
_geom_angle_atom_site_label_1
_geom_angle_atom_site_label_2
_geom_angle_atom_site_label_3
_geom_angle
C2 C1 C6 122.57(15)
C2 C1 N1 127.56(15)
C6 C1 N1 109.86(13)
C1 C2 C3 118.04(16)
C1 C2 H2 121.0
C3 C2 H2 121.0
C4 C3 C2 120.64(16)
C4 C3 H3 119.7
C2 C3 H3 119.7
C3 C4 C5 120.69(16)
C3 C4 H4 119.7
C5 C4 H4 119.7
C4 C5 C6 119.88(15)
C4 C5 H5 120.1
C6 C5 H5 120.1
C5 C6 C1 118.18(14)
C5 C6 C7 133.04(14)
C1 C6 C7 108.75(12)
N2 C7 C6 114.55(11)
N2 C7 C8 104.80(11)
C6 C7 C8 100.85(11)
N2 C7 C9 106.02(11)
C6 C7 C9 117.95(12)
C8 C7 C9 111.98(11)
O1 C8 N1 124.82(14)
O1 C8 C7 126.85(14)
N1 C8 C7 108.30(13)
C22 C9 C21 105.07(12)
C22 C9 C10 109.62(12)
C21 C9 C10 115.21(12)
C22 C9 C7 110.73(11)
C21 C9 C7 113.70(11)
C10 C9 C7 102.60(11)
C15 C10 C11 114.99(12)
C15 C10 C9 118.93(12)
C11 C10 C9 103.71(11)
C15 C10 H10 106.1
C11 C10 H10 106.1
C9 C10 H10 106.1
N2 C11 C12 104.25(12)
N2 C11 C10 104.06(12)
C12 C11 C10 114.63(13)
N2 C11 H11 111.2
C12 C11 H11 111.2
C10 C11 H11 111.2
C13 C12 C11 104.24(13)
C13 C12 H12A 110.9
C11 C12 H12A 110.9
C13 C12 H12B 110.9
C11 C12 H12B 110.9
H12A C12 H12B 108.9
C12 C13 C14 106.63(13)
C12 C13 H13A 110.4
C14 C13 H13A 110.4
C12 C13 H13B 110.4
C14 C13 H13B 110.4
H13A C13 H13B 108.6
N2 C14 C13 104.73(13)
N2 C14 H14A 110.8
C13 C14 H14A 110.8
N2 C14 H14B 110.8
C13 C14 H14B 110.8
H14A C14 H14B 108.9
C16 C15 C20 117.37(15)
C16 C15 C10 118.69(14)
C20 C15 C10 123.77(14)
C15 C16 C17 120.91(18)
C15 C16 H16 119.5
C17 C16 H16 119.5
C18 C17 C16 120.82(19)
C18 C17 H17 119.6
C16 C17 H17 119.6
C17 C18 C19 119.51(18)
C17 C18 H18 120.2
C19 C18 H18 120.2
C18 C19 C20 120.06(17)
C18 C19 H19 120.0
C20 C19 H19 120.0
C19 C20 C15 121.33(17)
C19 C20 H20 119.3
C15 C20 H20 119.3
C23 C21 C9 108.51(12)
C23 C21 H21A 110.0
C9 C21 H21A 110.0
C23 C21 H21B 110.0
C9 C21 H21B 110.0
H21A C21 H21B 108.4
O2 C22 O3 116.80(14)
O2 C22 C9 125.89(14)
O3 C22 C9 117.31(13)
C28 C23 C24 117.27(15)
C28 C23 C21 125.71(15)
C24 C23 C21 116.94(14)
C25 C24 C23 123.05(16)
C25 C24 O3 117.40(15)
C23 C24 O3 119.53(14)
C26 C25 C24 118.35(18)
C26 C25 H25 120.8
C24 C25 H25 120.8
C25 C26 C27 120.20(18)
C25 C26 H26 119.9
C27 C26 H26 119.9
C28 C27 C26 120.29(18)
C28 C27 H27 119.9
C26 C27 H27 119.9
C23 C28 C27 120.83(17)
C23 C28 H28 119.6
C27 C28 H28 119.6
C8 N1 C1 112.20(13)
C8 N1 H1 123.9
C1 N1 H1 123.9
C11 N2 C7 105.27(11)
C11 N2 C14 105.25(11)
C7 N2 C14 116.78(12)
C22 O3 C24 120.57(12)

loop_
_geom_bond_atom_site_label_1
_geom_bond_atom_site_label_2
_geom_bond_distance
C1 C2 1.376(2)
C1 C6 1.392(2)
C1 N1 1.394(2)
C2 C3 1.383(2)
C2 H2 0.9300
C3 C4 1.376(3)
C3 H3 0.9300
C4 C5 1.384(2)
C4 H4 0.9300
C5 C6 1.384(2)
C5 H5 0.9300
C6 C7 1.524(2)
C7 N2 1.4755(18)
C7 C8 1.560(2)
C7 C9 1.619(2)
C8 O1 1.2241(18)
C8 N1 1.347(2)
C9 C22 1.527(2)
C9 C21 1.5431(19)
C9 C10 1.5535(19)
C10 C15 1.507(2)
C10 C11 1.534(2)
C10 H10 0.9800
C11 N2 1.4708(19)
C11 C12 1.525(2)
C11 H11 0.9800
C12 C13 1.525(2)
C12 H12A 0.9700
C12 H12B 0.9700
C13 C14 1.526(2)
C13 H13A 0.9700
C13 H13B 0.9700
C14 N2 1.4872(19)
C14 H14A 0.9700
C14 H14B 0.9700
C15 C16 1.374(2)
C15 C20 1.388(2)
C16 C17 1.386(3)
C16 H16 0.9300
C17 C18 1.357(3)
C17 H17 0.9300
C18 C19 1.364(3)
C18 H18 0.9300
C19 C20 1.382(2)
C19 H19 0.9300
C20 H20 0.9300
C21 C23 1.500(2)
C21 H21A 0.9700
C21 H21B 0.9700
C22 O2 1.1957(18)
C22 O3 1.3599(18)
C23 C28 1.379(2)
C23 C24 1.383(2)
C24 C25 1.375(2)
C24 O3 1.3922(19)
C25 C26 1.372(3)
C25 H25 0.9300
C26 C27 1.379(3)
C26 H26 0.9300
C27 C28 1.379(3)
C27 H27 0.9300
C28 H28 0.9300
N1 H1 0.8600

loop_
_geom_torsion_atom_site_label_1
_geom_torsion_atom_site_label_2
_geom_torsion_atom_site_label_3
_geom_torsion_atom_site_label_4
_geom_torsion
C6 C1 C2 C3 0.9(3)
N1 C1 C2 C3 179.66(16)
C1 C2 C3 C4 -0.5(3)
C2 C3 C4 C5 -0.2(3)
C3 C4 C5 C6 0.6(3)
C4 C5 C6 C1 -0.3(2)
C4 C5 C6 C7 -178.11(16)
C2 C1 C6 C5 -0.5(2)
N1 C1 C6 C5 -179.45(14)
C2 C1 C6 C7 177.87(15)
N1 C1 C6 C7 -1.11(17)
C5 C6 C7 N2 -70.0(2)
C1 C6 C7 N2 111.95(14)
C5 C6 C7 C8 178.02(17)
C1 C6 C7 C8 0.02(15)
C5 C6 C7 C9 55.8(2)
C1 C6 C7 C9 -122.19(13)
N2 C7 C8 O1 60.42(19)
C6 C7 C8 O1 179.64(15)
C9 C7 C8 O1 -54.06(19)
N2 C7 C8 N1 -118.12(13)
C6 C7 C8 N1 1.10(15)
C9 C7 C8 N1 127.40(13)
N2 C7 C9 C22 113.13(12)
C6 C7 C9 C22 -16.78(16)
C8 C7 C9 C22 -133.13(12)
N2 C7 C9 C21 -128.85(12)
C6 C7 C9 C21 101.23(14)
C8 C7 C9 C21 -15.12(16)
N2 C7 C9 C10 -3.76(13)
C6 C7 C9 C10 -133.68(12)
C8 C7 C9 C10 109.97(12)
C22 C9 C10 C15 91.87(15)
C21 C9 C10 C15 -26.35(19)
C7 C9 C10 C15 -150.44(12)
C22 C9 C10 C11 -138.95(12)
C21 C9 C10 C11 102.83(14)
C7 C9 C10 C11 -21.26(13)
C15 C10 C11 N2 171.47(11)
C9 C10 C11 N2 39.93(13)
C15 C10 C11 C12 -75.33(16)
C9 C10 C11 C12 153.13(12)
N2 C11 C12 C13 30.22(17)
C10 C11 C12 C13 -82.86(16)
C11 C12 C13 C14 -9.99(19)
C12 C13 C14 N2 -13.54(18)
C11 C10 C15 C16 125.68(16)
C9 C10 C15 C16 -110.51(17)
C11 C10 C15 C20 -49.57(19)
C9 C10 C15 C20 74.24(19)
C20 C15 C16 C17 0.1(3)
C10 C15 C16 C17 -175.41(17)
C15 C16 C17 C18 -0.8(3)
C16 C17 C18 C19 0.5(3)
C17 C18 C19 C20 0.5(3)
C18 C19 C20 C15 -1.2(3)
C16 C15 C20 C19 0.8(2)
C10 C15 C20 C19 176.14(15)
C22 C9 C21 C23 60.55(15)
C10 C9 C21 C23 -178.72(12)
C7 C9 C21 C23 -60.68(16)
C21 C9 C22 O2 135.79(16)
C10 C9 C22 O2 11.4(2)
C7 C9 C22 O2 -101.05(17)
C21 C9 C22 O3 -43.79(16)
C10 C9 C22 O3 -168.14(12)
C7 C9 C22 O3 79.37(15)
C9 C21 C23 C28 138.04(16)
C9 C21 C23 C24 -38.57(19)
C28 C23 C24 C25 -1.4(2)
C21 C23 C24 C25 175.51(15)
C28 C23 C24 O3 176.77(14)
C21 C23 C24 O3 -6.3(2)
C23 C24 C25 C26 0.6(3)
O3 C24 C25 C26 -177.56(16)
C24 C25 C26 C27 0.7(3)
C25 C26 C27 C28 -1.2(3)
C24 C23 C28 C27 0.9(3)
C21 C23 C28 C27 -175.75(18)
C26 C27 C28 C23 0.4(3)
O1 C8 N1 C1 179.53(15)
C7 C8 N1 C1 -1.89(17)
C2 C1 N1 C8 -176.97(16)
C6 C1 N1 C8 1.95(19)
C12 C11 N2 C7 -163.62(12)
C10 C11 N2 C7 -43.16(13)
C12 C11 N2 C14 -39.67(15)
C10 C11 N2 C14 80.78(13)
C6 C7 N2 C11 160.58(12)
C8 C7 N2 C11 -89.86(13)
C9 C7 N2 C11 28.73(13)
C6 C7 N2 C14 44.28(17)
C8 C7 N2 C14 153.84(12)
C9 C7 N2 C14 -87.57(14)
C13 C14 N2 C11 33.01(16)
C13 C14 N2 C7 149.32(13)
O2 C22 O3 C24 -179.13(14)
C9 C22 O3 C24 0.5(2)
C25 C24 O3 C22 -153.93(15)
C23 C24 O3 C22 27.8(2)
